data_7116884
loop_
_publ_author_name
'Peng Cui'
'Cezar C. Comanescu'
'Vlad M. Iluc'

_publ_section_title
;
 Frustrated Lewis pair-like reactions of nucleophilic palladium carbenes
 with B(C6F5)3
;
_journal_name_full Chem.Commun.
_journal_page_first 6206
_journal_paper_doi 10.1039/C5cc00868A
_journal_volume 51
_journal_year 2015
_chemical_formula_sum 'C68 H74 B F24 P3 Pd'
_chemical_formula_weight 1557.39
_chemical_name_systematic
; 
 ? 
;
_space_group_IT_number 2
_symmetry_cell_setting triclinic
_symmetry_space_group_name_Hall '-P 1'
_symmetry_space_group_name_H-M 'P -1'
_atom_sites_solution_hydrogens geom
_atom_sites_solution_primary direct
_atom_sites_solution_secondary difmap
_audit_block_doi 10.5517/cc148r8f
_audit_creation_method SHELXL-97
_audit_update_record
;
2015-02-24 deposited with the CCDC.
2015-03-03 downloaded from the CCDC.
;
_cell_angle_alpha 65.531(3)
_cell_angle_beta 74.700(3)
_cell_angle_gamma 88.259(3)
_cell_formula_units_Z 2
_cell_length_a 13.7002(14)
_cell_length_b 17.7228(18)
_cell_length_c 18.5200(19)
_cell_measurement_temperature 120(2)
_cell_volume 3931.8(7)
_computing_structure_refinement 'SHELXL-97 (Sheldrick, 1997)'
_computing_structure_solution 'SHELXS-97 (Sheldrick, 1990)'
_diffrn_ambient_temperature 120(2)
_diffrn_measured_fraction_theta_full 1.000
_diffrn_measured_fraction_theta_max 1.000
_diffrn_radiation_monochromator graphite
_diffrn_radiation_source 'fine-focus sealed tube'
_diffrn_radiation_type MoK\a
_diffrn_radiation_wavelength 0.71073
_diffrn_reflns_av_R_equivalents 0.0347
_diffrn_reflns_av_sigmaI/netI 0.0274
_diffrn_reflns_limit_h_max 16
_diffrn_reflns_limit_h_min -16
_diffrn_reflns_limit_k_max 21
_diffrn_reflns_limit_k_min -21
_diffrn_reflns_limit_l_max 22
_diffrn_reflns_limit_l_min -22
_diffrn_reflns_number 71970
_diffrn_reflns_theta_full 25.00
_diffrn_reflns_theta_max 25.00
_diffrn_reflns_theta_min 1.55
_exptl_absorpt_coefficient_mu 0.390
_exptl_absorpt_correction_T_max 0.7454
_exptl_absorpt_correction_T_min 0.7138
_exptl_absorpt_correction_type multi-scan
_exptl_absorpt_process_details 'Bruker AXS area detector scaling and absorption correction'
_exptl_crystal_density_diffrn 1.315
_exptl_crystal_density_method 'not measured'
_exptl_crystal_description block
_exptl_crystal_F_000 1588
_exptl_crystal_size_max 0.09
_exptl_crystal_size_mid 0.08
_exptl_crystal_size_min 0.05
_refine_diff_density_max 2.142
_refine_diff_density_min -1.161
_refine_diff_density_rms 0.077
_refine_ls_extinction_method none
_refine_ls_goodness_of_fit_ref 1.065
_refine_ls_hydrogen_treatment constr
_refine_ls_matrix_type full
_refine_ls_number_parameters 891
_refine_ls_number_reflns 13848
_refine_ls_number_restraints 0
_refine_ls_restrained_S_all 1.065
_refine_ls_R_factor_all 0.0575
_refine_ls_R_factor_gt 0.0492
_refine_ls_shift/su_max 0.002
_refine_ls_shift/su_mean 0.000
_refine_ls_structure_factor_coef Fsqd
_refine_ls_weighting_details 'calc w=1/[\s^2^(Fo^2^)+(0.0673P)^2^+6.1030P] where P=(Fo^2^+2Fc^2^)/3'
_refine_ls_weighting_scheme calc
_refine_ls_wR_factor_gt 0.1270
_refine_ls_wR_factor_ref 0.1325
_reflns_number_gt 11804
_reflns_number_total 13848
_reflns_threshold_expression >2sigma(I)
_cod_data_source_file c5cc00868a2.cif
_cod_data_source_block pc41
_cod_original_sg_symbol_H-M P-1
_cod_database_code 7116884

loop_
_symmetry_equiv_pos_as_xyz
'x, y, z'
'-x, -y, -z'

loop_
_atom_site_label
_atom_site_type_symbol
_atom_site_fract_x
_atom_site_fract_y
_atom_site_fract_z
_atom_site_U_iso_or_equiv
_atom_site_adp_type
_atom_site_occupancy
_atom_site_symmetry_multiplicity
_atom_site_calc_flag
_atom_site_refinement_flags
Pd Pd 0.322235(17) 0.734265(14) 0.206357(15) 0.02382(9) Uani 1 1 d .
P1 P 0.19690(6) 0.78475(5) 0.28063(5) 0.02430(18) Uani 1 1 d .
P2 P 0.48672(6) 0.72477(5) 0.13234(5) 0.02344(18) Uani 1 1 d .
P3 P 0.25908(7) 0.59265(5) 0.26444(6) 0.0338(2) Uani 1 1 d .
C10 C 0.1232(3) 1.1026(2) 0.2240(2) 0.0375(9) Uani 1 1 d .
C11 C 0.3060(2) 0.9231(2) 0.1573(2) 0.0267(7) Uani 1 1 d .
C12 C 0.2242(2) 0.89670(19) 0.2281(2) 0.0261(7) Uani 1 1 d .
C13 C 0.1658(2) 0.9537(2) 0.2505(2) 0.0273(7) Uani 1 1 d .
H13 H 0.1124 0.9340 0.3003 0.033 Uiso 1 1 calc R
C14 C 0.1846(3) 1.0383(2) 0.2012(2) 0.0291(7) Uani 1 1 d .
C16 C 0.3231(2) 1.0084(2) 0.1061(2) 0.0299(7) Uani 1 1 d .
H16 H 0.3758 1.0282 0.0558 0.036 Uiso 1 1 calc R
C15 C 0.2639(3) 1.0640(2) 0.1282(2) 0.0306(7) Uani 1 1 d .
H15 H 0.2775 1.1217 0.0927 0.037 Uiso 1 1 calc R
C17 C 0.1907(4) 1.1515(3) 0.2466(3) 0.0633(14) Uani 1 1 d .
H17A H 0.2502 1.1792 0.1996 0.095 Uiso 1 1 calc R
H17B H 0.2129 1.1133 0.2941 0.095 Uiso 1 1 calc R
H17C H 0.1522 1.1934 0.2607 0.095 Uiso 1 1 calc R
C18 C 0.0878(3) 1.1621(3) 0.1505(2) 0.0495(11) Uani 1 1 d .
H18A H 0.1470 1.1915 0.1038 0.074 Uiso 1 1 calc R
H18B H 0.0472 1.2026 0.1656 0.074 Uiso 1 1 calc R
H18C H 0.0463 1.1305 0.1350 0.074 Uiso 1 1 calc R
C19 C 0.0291(4) 1.0624(3) 0.2960(3) 0.0600(13) Uani 1 1 d .
H19A H -0.0083 1.1057 0.3082 0.090 Uiso 1 1 calc R
H19B H 0.0495 1.0245 0.3447 0.090 Uiso 1 1 calc R
H19C H -0.0144 1.0312 0.2817 0.090 Uiso 1 1 calc R
C C 0.3735(2) 0.86201(19) 0.1368(2) 0.0257(7) Uani 1 1 d .
H H 0.3745 0.8736 0.0790 0.031 Uiso 1 1 calc R
C20 C 0.8106(2) 0.9245(2) 0.0834(2) 0.0313(8) Uani 1 1 d .
C21 C 0.4836(2) 0.87618(19) 0.13309(19) 0.0246(7) Uani 1 1 d .
C22 C 0.5499(2) 0.81959(18) 0.11919(18) 0.0217(6) Uani 1 1 d .
C23 C 0.6542(2) 0.83606(19) 0.10059(18) 0.0228(6) Uani 1 1 d .
H23 H 0.6979 0.7988 0.0862 0.027 Uiso 1 1 calc R
C24 C 0.6965(2) 0.90492(19) 0.1023(2) 0.0256(7) Uani 1 1 d .
C26 C 0.5249(2) 0.9442(2) 0.1369(2) 0.0288(7) Uani 1 1 d .
H26 H 0.4813 0.9825 0.1494 0.035 Uiso 1 1 calc R
C25 C 0.6287(3) 0.9577(2) 0.1229(2) 0.0311(7) Uani 1 1 d .
H25 H 0.6543 1.0043 0.1274 0.037 Uiso 1 1 calc R
C27 C 0.8438(3) 1.0095(2) 0.0101(3) 0.0447(10) Uani 1 1 d .
H27A H 0.8325 1.0072 -0.0391 0.067 Uiso 1 1 calc R
H27B H 0.9161 1.0239 0.0000 0.067 Uiso 1 1 calc R
H27C H 0.8040 1.0517 0.0224 0.067 Uiso 1 1 calc R
C28 C 0.8710(3) 0.8592(2) 0.0621(3) 0.0377(9) Uani 1 1 d .
H28A H 0.8568 0.8573 0.0137 0.057 Uiso 1 1 calc R
H28B H 0.8513 0.8046 0.1090 0.057 Uiso 1 1 calc R
H28C H 0.9438 0.8738 0.0499 0.057 Uiso 1 1 calc R
B B 0.1409(3) 0.6337(2) 0.7333(2) 0.0231(7) Uani 1 1 d .
C29 C 0.8342(3) 0.9267(3) 0.1584(3) 0.0454(10) Uani 1 1 d .
H29A H 0.9068 0.9425 0.1452 0.068 Uiso 1 1 calc R
H29B H 0.8162 0.8716 0.2047 0.068 Uiso 1 1 calc R
H29C H 0.7947 0.9676 0.1736 0.068 Uiso 1 1 calc R
C31 C 0.1252(3) 0.5621(3) 0.3107(3) 0.0627(14) Uani 1 1 d .
H31A H 0.0875 0.5958 0.2719 0.094 Uiso 1 1 calc R
H31B H 0.1033 0.5706 0.3613 0.094 Uiso 1 1 calc R
H31C H 0.1118 0.5032 0.3239 0.094 Uiso 1 1 calc R
C32 C 0.3075(4) 0.5197(3) 0.3505(3) 0.0605(12) Uani 1 1 d .
H32A H 0.2738 0.4638 0.3716 0.091 Uiso 1 1 calc R
H32B H 0.2934 0.5384 0.3948 0.091 Uiso 1 1 calc R
H32C H 0.3810 0.5185 0.3304 0.091 Uiso 1 1 calc R
C33 C 0.2894(4) 0.5429(3) 0.1958(4) 0.0676(14) Uani 1 1 d .
H33A H 0.2617 0.5723 0.1487 0.101 Uiso 1 1 calc R
H33B H 0.2597 0.4850 0.2250 0.101 Uiso 1 1 calc R
H33C H 0.3633 0.5442 0.1760 0.101 Uiso 1 1 calc R
C41 C 0.0670(2) 0.7640(2) 0.2790(2) 0.0277(7) Uani 1 1 d .
H41 H 0.0500 0.7024 0.3091 0.033 Uiso 1 1 calc R
C42 C 0.1934(3) 0.7601(2) 0.3880(2) 0.0343(8) Uani 1 1 d .
H42 H 0.1496 0.7994 0.4049 0.041 Uiso 1 1 calc R
C43 C 0.0667(3) 0.7877(3) 0.1903(2) 0.0411(9) Uani 1 1 d .
H43A H 0.0796 0.8483 0.1591 0.062 Uiso 1 1 calc R
H43B H 0.0004 0.7696 0.1893 0.062 Uiso 1 1 calc R
H43C H 0.1199 0.7607 0.1653 0.062 Uiso 1 1 calc R
C44 C -0.0166(3) 0.8036(3) 0.3206(3) 0.0438(9) Uani 1 1 d .
H44A H -0.0082 0.8641 0.2884 0.066 Uiso 1 1 calc R
H44B H -0.0122 0.7904 0.3764 0.066 Uiso 1 1 calc R
H44C H -0.0831 0.7817 0.3236 0.066 Uiso 1 1 calc R
C45 C 0.1477(4) 0.6722(2) 0.4478(2) 0.0490(11) Uani 1 1 d .
H45A H 0.0785 0.6646 0.4451 0.074 Uiso 1 1 calc R
H45B H 0.1460 0.6633 0.5041 0.074 Uiso 1 1 calc R
H45C H 0.1893 0.6321 0.4330 0.074 Uiso 1 1 calc R
C46 C 0.3003(3) 0.7769(3) 0.3912(3) 0.0490(10) Uani 1 1 d .
H46A H 0.3451 0.7389 0.3754 0.073 Uiso 1 1 calc R
H46B H 0.2984 0.7682 0.4474 0.073 Uiso 1 1 calc R
H46C H 0.3261 0.8345 0.3530 0.073 Uiso 1 1 calc R
C51 C 0.5460(2) 0.6380(2) 0.1976(2) 0.0286(7) Uani 1 1 d .
H51 H 0.5037 0.5860 0.2121 0.034 Uiso 1 1 calc R
C52 C 0.5289(3) 0.7272(2) 0.0270(2) 0.0376(8) Uani 1 1 d .
H52 H 0.6047 0.7379 0.0081 0.045 Uiso 1 1 calc R
C53 C 0.5364(3) 0.6449(2) 0.2783(2) 0.0400(9) Uani 1 1 d .
H53A H 0.5794 0.6937 0.2676 0.060 Uiso 1 1 calc R
H53B H 0.5581 0.5946 0.3167 0.060 Uiso 1 1 calc R
H53C H 0.4654 0.6510 0.3025 0.060 Uiso 1 1 calc R
C54 C 0.6555(3) 0.6246(2) 0.1613(3) 0.0467(10) Uani 1 1 d .
H54A H 0.6623 0.6241 0.1075 0.070 Uiso 1 1 calc R
H54B H 0.6729 0.5712 0.1987 0.070 Uiso 1 1 calc R
H54C H 0.7015 0.6698 0.1546 0.070 Uiso 1 1 calc R
C55 C 0.5033(4) 0.6463(3) 0.0237(3) 0.0535(11) Uani 1 1 d .
H55A H 0.5380 0.6489 -0.0309 0.080 Uiso 1 1 calc R
H55B H 0.4297 0.6378 0.0338 0.080 Uiso 1 1 calc R
H55C H 0.5257 0.6000 0.0660 0.080 Uiso 1 1 calc R
C56 C 0.4872(3) 0.8000(3) -0.0325(2) 0.0435(9) Uani 1 1 d .
H56A H 0.5154 0.8047 -0.0887 0.065 Uiso 1 1 calc R
H56B H 0.5064 0.8515 -0.0300 0.065 Uiso 1 1 calc R
H56C H 0.4130 0.7908 -0.0170 0.065 Uiso 1 1 calc R
C61 C 0.2163(2) 0.66688(19) 0.77129(18) 0.0241(7) Uani 1 1 d .
F61 F 0.1621(3) 0.8666(2) 0.8337(3) 0.1204(17) Uani 1 1 d .
C62 C 0.1973(3) 0.7335(2) 0.7928(2) 0.0300(7) Uani 1 1 d .
H62 H 0.1387 0.7620 0.7840 0.036 Uiso 1 1 calc R
F62 F 0.2164(3) 0.8018(3) 0.9352(2) 0.1091(13) Uani 1 1 d .
C63 C 0.2613(3) 0.7597(2) 0.8269(2) 0.0380(9) Uani 1 1 d .
F63 F 0.3180(2) 0.88257(19) 0.8271(2) 0.0857(11) Uani 1 1 d .
C64 C 0.3481(3) 0.7212(3) 0.8392(2) 0.0424(9) Uani 1 1 d .
H64 H 0.3925 0.7401 0.8612 0.051 Uiso 1 1 calc R
F64 F 0.4911(3) 0.5697(3) 0.7852(3) 0.1147(16) Uani 1 1 d .
C65 C 0.3692(3) 0.6546(2) 0.8188(2) 0.0374(8) Uani 1 1 d .
F65 F 0.4541(2) 0.55803(19) 0.9074(2) 0.0888(11) Uani 1 1 d .
C66 C 0.3032(3) 0.6277(2) 0.7873(2) 0.0298(7) Uani 1 1 d .
H66 H 0.3177 0.5802 0.7761 0.036 Uiso 1 1 calc R
F66 F 0.54190(19) 0.66495(17) 0.81275(18) 0.0636(7) Uani 1 1 d .
C67 C 0.2389(3) 0.8303(3) 0.8500(3) 0.0603(13) Uani 1 1 d .
C68 C 0.4640(4) 0.6124(3) 0.8298(3) 0.0519(11) Uani 1 1 d .
C71 C 0.2055(2) 0.58918(18) 0.67571(18) 0.0208(6) Uani 1 1 d .
F71 F 0.1055(2) 0.4334(2) 0.5748(2) 0.0809(9) Uani 1 1 d .
C72 C 0.1669(2) 0.52097(19) 0.66945(19) 0.0249(7) Uani 1 1 d .
H72 H 0.0999 0.4969 0.7015 0.030 Uiso 1 1 calc R
F72 F 0.1294(3) 0.35684(17) 0.68936(18) 0.0838(10) Uani 1 1 d .
C73 C 0.2233(2) 0.4870(2) 0.6178(2) 0.0274(7) Uani 1 1 d .
F73 F 0.2427(2) 0.37655(18) 0.5776(2) 0.0782(10) Uani 1 1 d .
C74 C 0.3205(2) 0.5198(2) 0.56993(19) 0.0274(7) Uani 1 1 d .
H74 H 0.3594 0.4958 0.5355 0.033 Uiso 1 1 calc R
F74 F 0.4958(2) 0.6131(2) 0.45610(18) 0.0781(9) Uani 1 1 d .
C75 C 0.3598(2) 0.58872(19) 0.57346(19) 0.0247(7) Uani 1 1 d .
F75 F 0.53193(19) 0.5867(2) 0.56473(19) 0.0971(13) Uani 1 1 d .
C76 C 0.3033(2) 0.62270(19) 0.62443(18) 0.0232(6) Uani 1 1 d .
H76 H 0.3320 0.6707 0.6247 0.028 Uiso 1 1 calc R
F76 F 0.4809(2) 0.70366(16) 0.5009(2) 0.0821(10) Uani 1 1 d .
C77 C 0.1775(3) 0.4136(3) 0.6151(3) 0.0446(10) Uani 1 1 d .
C78 C 0.4661(3) 0.6237(2) 0.5254(2) 0.0331(8) Uani 1 1 d .
C81 C 0.0927(2) 0.70870(19) 0.66894(19) 0.0251(7) Uani 1 1 d .
F81 F -0.1699(3) 0.7981(2) 0.5336(3) 0.1164(16) Uani 1 1 d .
C82 C 0.0019(3) 0.6947(2) 0.6541(2) 0.0294(7) Uani 1 1 d .
H82 H -0.0353 0.6417 0.6860 0.035 Uiso 1 1 calc R
F82 F -0.2058(2) 0.6982(3) 0.65340(19) 0.0941(12) Uani 1 1 d .
C83 C -0.0368(3) 0.7550(2) 0.5946(2) 0.0344(8) Uani 1 1 d .
F83 F -0.1267(2) 0.6795(2) 0.5514(2) 0.0876(10) Uani 1 1 d .
C84 C 0.0164(3) 0.8322(2) 0.5457(2) 0.0363(8) Uani 1 1 d .
H84 H -0.0092 0.8738 0.5047 0.044 Uiso 1 1 calc R
F84 F 0.1138(3) 0.99323(15) 0.5027(2) 0.0888(11) Uani 1 1 d .
C85 C 0.1076(3) 0.8476(2) 0.5580(2) 0.0326(8) Uani 1 1 d .
F85 F 0.1995(3) 0.94222(17) 0.42645(16) 0.0838(10) Uani 1 1 d .
C86 C 0.1448(3) 0.7872(2) 0.61815(19) 0.0283(7) Uani 1 1 d .
H86 H 0.2078 0.7996 0.6250 0.034 Uiso 1 1 calc R
F86 F 0.2470(3) 0.94029(19) 0.5245(2) 0.1177(16) Uani 1 1 d .
C87 C -0.1344(3) 0.7346(3) 0.5837(3) 0.0474(10) Uani 1 1 d .
C88 C 0.1661(3) 0.9297(2) 0.5047(2) 0.0417(9) Uani 1 1 d .
C91 C 0.0531(2) 0.56927(19) 0.81305(18) 0.0230(6) Uani 1 1 d .
F91 F -0.2117(2) 0.64889(16) 0.92039(19) 0.0809(10) Uani 1 1 d .
C92 C -0.0395(2) 0.59400(19) 0.84575(19) 0.0256(7) Uani 1 1 d .
H92 H -0.0536 0.6502 0.8194 0.031 Uiso 1 1 calc R
F92 F -0.2844(2) 0.5427(2) 0.9243(2) 0.0863(11) Uani 1 1 d .
C93 C -0.1118(3) 0.5397(2) 0.9153(2) 0.0283(7) Uani 1 1 d .
F93 F -0.24317(19) 0.53668(16) 1.02806(14) 0.0568(7) Uani 1 1 d .
C94 C -0.0943(3) 0.4575(2) 0.9561(2) 0.0281(7) Uani 1 1 d .
H94 H -0.1436 0.4199 1.0036 0.034 Uiso 1 1 calc R
F94 F -0.02709(18) 0.30677(13) 1.04507(12) 0.0498(6) Uani 1 1 d .
C95 C -0.0024(3) 0.4317(2) 0.92510(19) 0.0269(7) Uani 1 1 d .
F95 F -0.0209(2) 0.29727(14) 0.93323(16) 0.0631(7) Uani 1 1 d .
C96 C 0.0691(2) 0.48643(19) 0.85575(19) 0.0245(7) Uani 1 1 d .
H96 H 0.1315 0.4668 0.8365 0.029 Uiso 1 1 calc R
F96 F 0.11392(17) 0.32980(13) 0.95314(15) 0.0562(7) Uani 1 1 d .
C97 C -0.2120(3) 0.5675(2) 0.9458(2) 0.0372(8) Uani 1 1 d .
C98 C 0.0159(3) 0.3421(2) 0.9639(2) 0.0338(8) Uani 1 1 d .

loop_
_atom_site_aniso_label
_atom_site_aniso_U_11
_atom_site_aniso_U_22
_atom_site_aniso_U_33
_atom_site_aniso_U_23
_atom_site_aniso_U_13
_atom_site_aniso_U_12
Pd 0.01931(13) 0.01716(13) 0.03561(15) -0.01195(10) -0.00758(10) 0.00535(9)
P1 0.0237(4) 0.0199(4) 0.0317(4) -0.0117(3) -0.0108(3) 0.0086(3)
P2 0.0229(4) 0.0204(4) 0.0288(4) -0.0113(3) -0.0086(3) 0.0051(3)
P3 0.0283(5) 0.0208(4) 0.0485(6) -0.0162(4) -0.0016(4) 0.0009(3)
C10 0.050(2) 0.0264(18) 0.036(2) -0.0155(16) -0.0107(17) 0.0199(16)
C11 0.0229(16) 0.0241(16) 0.0346(18) -0.0129(14) -0.0097(14) 0.0073(13)
C12 0.0250(16) 0.0220(16) 0.0366(18) -0.0151(14) -0.0132(14) 0.0080(13)
C13 0.0280(17) 0.0261(17) 0.0321(18) -0.0153(14) -0.0108(14) 0.0109(13)
C14 0.0337(18) 0.0228(16) 0.0364(19) -0.0153(15) -0.0151(15) 0.0127(14)
C16 0.0252(17) 0.0245(17) 0.0349(19) -0.0088(14) -0.0068(14) 0.0052(13)
C15 0.0315(18) 0.0204(16) 0.0367(19) -0.0094(14) -0.0095(15) 0.0081(13)
C17 0.103(4) 0.038(2) 0.072(3) -0.037(2) -0.040(3) 0.029(2)
C18 0.059(3) 0.041(2) 0.043(2) -0.0154(18) -0.011(2) 0.033(2)
C19 0.080(3) 0.042(2) 0.044(2) -0.016(2) 0.000(2) 0.035(2)
C 0.0258(16) 0.0241(16) 0.0254(16) -0.0090(13) -0.0069(13) 0.0064(13)
C20 0.0229(17) 0.0272(17) 0.048(2) -0.0169(16) -0.0140(15) 0.0063(13)
C21 0.0254(16) 0.0213(15) 0.0251(16) -0.0085(13) -0.0063(13) 0.0066(13)
C22 0.0221(15) 0.0197(15) 0.0225(15) -0.0085(12) -0.0056(12) 0.0041(12)
C23 0.0234(16) 0.0208(15) 0.0244(16) -0.0098(13) -0.0071(13) 0.0078(12)
C24 0.0237(16) 0.0226(16) 0.0316(17) -0.0116(14) -0.0095(13) 0.0052(13)
C26 0.0286(17) 0.0235(16) 0.0379(19) -0.0173(15) -0.0088(14) 0.0092(13)
C25 0.0320(18) 0.0249(17) 0.044(2) -0.0199(15) -0.0149(16) 0.0069(14)
C27 0.030(2) 0.034(2) 0.063(3) -0.0103(19) -0.0156(18) -0.0017(16)
C28 0.0203(17) 0.038(2) 0.059(2) -0.0247(18) -0.0096(16) 0.0054(15)
B 0.0277(18) 0.0187(17) 0.0201(17) -0.0080(14) -0.0030(14) 0.0045(14)
C29 0.040(2) 0.049(2) 0.067(3) -0.035(2) -0.030(2) 0.0141(18)
C31 0.039(2) 0.038(2) 0.099(4) -0.029(2) 0.001(2) -0.0045(19)
C32 0.054(3) 0.041(2) 0.071(3) -0.009(2) -0.016(2) 0.008(2)
C33 0.062(3) 0.055(3) 0.094(4) -0.052(3) 0.001(3) -0.009(2)
C41 0.0233(16) 0.0213(16) 0.0349(18) -0.0096(14) -0.0063(14) 0.0042(13)
C42 0.047(2) 0.0307(18) 0.0302(18) -0.0148(15) -0.0159(16) 0.0156(16)
C43 0.034(2) 0.048(2) 0.040(2) -0.0131(18) -0.0170(17) 0.0058(17)
C44 0.0231(18) 0.046(2) 0.063(3) -0.028(2) -0.0062(17) 0.0075(16)
C45 0.073(3) 0.035(2) 0.029(2) -0.0066(17) -0.0103(19) 0.012(2)
C46 0.059(3) 0.057(3) 0.050(2) -0.029(2) -0.036(2) 0.022(2)
C51 0.0256(17) 0.0200(15) 0.0405(19) -0.0129(14) -0.0101(14) 0.0079(13)
C52 0.041(2) 0.040(2) 0.039(2) -0.0227(17) -0.0126(17) 0.0048(16)
C53 0.047(2) 0.035(2) 0.040(2) -0.0117(17) -0.0236(18) 0.0140(17)
C54 0.033(2) 0.037(2) 0.066(3) -0.022(2) -0.0082(19) 0.0162(17)
C55 0.069(3) 0.054(3) 0.050(3) -0.035(2) -0.014(2) 0.002(2)
C56 0.052(2) 0.048(2) 0.031(2) -0.0168(18) -0.0096(17) -0.0031(19)
C61 0.0307(17) 0.0189(15) 0.0181(15) -0.0064(12) -0.0013(13) -0.0007(13)
F61 0.099(3) 0.107(3) 0.264(5) -0.155(4) -0.100(3) 0.066(2)
C62 0.0291(17) 0.0283(17) 0.0320(18) -0.0166(15) -0.0009(14) 0.0024(14)
F62 0.122(3) 0.131(3) 0.105(3) -0.098(3) 0.001(2) 0.001(2)
C63 0.040(2) 0.038(2) 0.043(2) -0.0284(18) -0.0026(17) -0.0010(16)
F63 0.0641(18) 0.0714(19) 0.143(3) -0.083(2) 0.0011(18) -0.0094(15)
C64 0.043(2) 0.050(2) 0.047(2) -0.032(2) -0.0141(18) 0.0000(18)
F64 0.105(3) 0.153(3) 0.210(4) -0.154(4) -0.120(3) 0.097(3)
C65 0.043(2) 0.0339(19) 0.041(2) -0.0187(17) -0.0163(17) 0.0050(16)
F65 0.080(2) 0.0600(18) 0.108(3) 0.0019(17) -0.059(2) 0.0038(15)
C66 0.041(2) 0.0203(16) 0.0292(18) -0.0098(14) -0.0126(15) 0.0052(14)
F66 0.0464(15) 0.0614(16) 0.0841(19) -0.0266(15) -0.0273(14) 0.0086(13)
C67 0.042(2) 0.073(3) 0.093(4) -0.069(3) -0.005(2) 0.001(2)
C68 0.057(3) 0.051(3) 0.069(3) -0.033(2) -0.040(2) 0.015(2)
C71 0.0226(15) 0.0194(15) 0.0186(15) -0.0060(12) -0.0069(12) 0.0072(12)
F71 0.0620(18) 0.094(2) 0.130(3) -0.079(2) -0.0445(19) 0.0050(16)
C72 0.0221(16) 0.0258(16) 0.0260(16) -0.0109(13) -0.0058(13) 0.0045(13)
F72 0.121(3) 0.0493(16) 0.0699(19) -0.0328(15) 0.0089(18) -0.0379(17)
C73 0.0292(17) 0.0264(17) 0.0298(17) -0.0148(14) -0.0087(14) 0.0056(13)
F73 0.0523(16) 0.0758(19) 0.133(3) -0.087(2) 0.0047(16) -0.0018(14)
C74 0.0304(18) 0.0291(17) 0.0237(16) -0.0132(14) -0.0067(14) 0.0115(14)
F74 0.0541(16) 0.115(3) 0.0637(18) -0.0570(18) 0.0216(14) -0.0171(16)
C75 0.0248(16) 0.0246(16) 0.0223(16) -0.0081(13) -0.0063(13) 0.0078(13)
F75 0.0275(13) 0.138(3) 0.0666(19) 0.0150(19) -0.0151(13) 0.0013(16)
C76 0.0266(16) 0.0208(15) 0.0226(16) -0.0091(13) -0.0077(13) 0.0052(12)
F76 0.0435(15) 0.0462(15) 0.125(3) -0.0378(16) 0.0323(16) -0.0113(12)
C77 0.042(2) 0.044(2) 0.055(3) -0.034(2) -0.0012(19) -0.0019(18)
C78 0.0292(18) 0.036(2) 0.0339(19) -0.0180(16) -0.0042(15) 0.0084(15)
C81 0.0321(17) 0.0207(15) 0.0202(15) -0.0102(13) -0.0015(13) 0.0086(13)
F81 0.097(3) 0.065(2) 0.174(4) 0.001(2) -0.103(3) 0.0099(18)
C82 0.0339(18) 0.0261(17) 0.0255(17) -0.0102(14) -0.0056(14) 0.0076(14)
F82 0.0390(15) 0.166(4) 0.0644(19) -0.036(2) -0.0114(14) -0.0120(18)
C83 0.039(2) 0.0324(19) 0.0341(19) -0.0162(16) -0.0118(16) 0.0139(16)
F83 0.0675(19) 0.114(3) 0.120(3) -0.078(2) -0.0404(19) 0.0084(18)
C84 0.048(2) 0.0299(18) 0.0282(18) -0.0096(15) -0.0127(16) 0.0184(16)
F84 0.103(2) 0.0222(12) 0.098(2) -0.0133(13) 0.0199(19) 0.0112(14)
C85 0.044(2) 0.0226(17) 0.0247(17) -0.0082(14) -0.0037(15) 0.0109(15)
F85 0.132(3) 0.0451(15) 0.0418(15) -0.0103(12) 0.0173(16) -0.0190(16)
C86 0.0333(18) 0.0244(16) 0.0251(17) -0.0122(14) -0.0025(14) 0.0097(14)
F86 0.124(3) 0.0535(18) 0.124(3) 0.0423(19) -0.077(3) -0.0453(19)
C87 0.047(2) 0.046(2) 0.049(2) -0.015(2) -0.023(2) 0.0110(19)
C88 0.053(2) 0.0265(19) 0.038(2) -0.0044(16) -0.0151(18) 0.0066(17)
C91 0.0285(16) 0.0220(15) 0.0203(15) -0.0112(13) -0.0060(13) 0.0056(13)
F91 0.0613(17) 0.0414(14) 0.094(2) -0.0125(14) 0.0239(15) 0.0253(13)
C92 0.0322(17) 0.0209(15) 0.0213(16) -0.0088(13) -0.0043(13) 0.0075(13)
F92 0.0383(15) 0.157(3) 0.112(3) -0.101(3) -0.0289(16) 0.0403(18)
C93 0.0291(17) 0.0273(17) 0.0267(17) -0.0131(14) -0.0021(14) 0.0073(14)
F93 0.0532(15) 0.0651(16) 0.0410(13) -0.0242(12) 0.0058(11) 0.0205(12)
C94 0.0294(17) 0.0258(17) 0.0220(16) -0.0086(13) 0.0020(13) 0.0006(13)
F94 0.0631(15) 0.0338(11) 0.0262(11) 0.0022(9) 0.0036(10) 0.0163(11)
C95 0.0322(18) 0.0249(16) 0.0232(16) -0.0115(13) -0.0054(14) 0.0078(14)
F95 0.106(2) 0.0289(12) 0.0650(17) -0.0219(12) -0.0374(16) 0.0136(13)
C96 0.0264(16) 0.0243(16) 0.0225(16) -0.0117(13) -0.0036(13) 0.0069(13)
F96 0.0416(13) 0.0308(12) 0.0629(15) 0.0010(11) 0.0028(11) 0.0157(10)
C97 0.034(2) 0.035(2) 0.034(2) -0.0133(16) 0.0004(16) 0.0095(16)
C98 0.040(2) 0.0259(17) 0.0257(18) -0.0066(14) -0.0010(15) 0.0068(15)

loop_
_atom_type_symbol
_atom_type_description
_atom_type_scat_dispersion_real
_atom_type_scat_dispersion_imag
_atom_type_scat_source
C C 0.0033 0.0016 'International Tables Vol C Tables 4.2.6.8 and 6.1.1.4'
H H 0.0000 0.0000 'International Tables Vol C Tables 4.2.6.8 and 6.1.1.4'
B B 0.0013 0.0007 'International Tables Vol C Tables 4.2.6.8 and 6.1.1.4'
F F 0.0171 0.0103 'International Tables Vol C Tables 4.2.6.8 and 6.1.1.4'
P P 0.1023 0.0942 'International Tables Vol C Tables 4.2.6.8 and 6.1.1.4'
Pd Pd -0.9988 1.0072 'International Tables Vol C Tables 4.2.6.8 and 6.1.1.4'

loop_
_geom_angle_atom_site_label_1
_geom_angle_atom_site_label_2
_geom_angle_atom_site_label_3
_geom_angle
C Pd P1 82.93(9)
C Pd P2 79.55(9)
P1 Pd P2 157.28(3)
C Pd P3 170.68(9)
P1 Pd P3 100.61(3)
P2 Pd P3 98.96(3)
C12 P1 C42 104.04(16)
C12 P1 C41 105.73(14)
C42 P1 C41 107.59(16)
C12 P1 Pd 104.53(11)
C42 P1 Pd 118.42(12)
C41 P1 Pd 115.14(11)
C22 P2 C51 106.69(15)
C22 P2 C52 103.14(16)
C51 P2 C52 106.04(16)
C22 P2 Pd 99.71(10)
C51 P2 Pd 110.81(11)
C52 P2 Pd 128.23(13)
C33 P3 C31 101.6(2)
C33 P3 C32 100.3(3)
C31 P3 C32 99.1(2)
C33 P3 Pd 115.37(17)
C31 P3 Pd 120.67(15)
C32 P3 Pd 116.44(16)
C19 C10 C18 107.4(3)
C19 C10 C14 112.1(3)
C18 C10 C14 109.6(3)
C19 C10 C17 109.2(4)
C18 C10 C17 109.6(3)
C14 C10 C17 108.9(3)
C12 C11 C16 117.6(3)
C12 C11 C 121.2(3)
C16 C11 C 121.3(3)
C11 C12 C13 121.3(3)
C11 C12 P1 113.7(2)
C13 C12 P1 124.8(3)
C14 C13 C12 121.1(3)
C14 C13 H13 119.4
C12 C13 H13 119.4
C13 C14 C15 117.1(3)
C13 C14 C10 122.7(3)
C15 C14 C10 120.2(3)
C15 C16 C11 120.5(3)
C15 C16 H16 119.8
C11 C16 H16 119.8
C16 C15 C14 122.3(3)
C16 C15 H15 118.9
C14 C15 H15 118.9
C10 C17 H17A 109.5
C10 C17 H17B 109.5
H17A C17 H17B 109.5
C10 C17 H17C 109.5
H17A C17 H17C 109.5
H17B C17 H17C 109.5
C10 C18 H18A 109.5
C10 C18 H18B 109.5
H18A C18 H18B 109.5
C10 C18 H18C 109.5
H18A C18 H18C 109.5
H18B C18 H18C 109.5
C10 C19 H19A 109.5
C10 C19 H19B 109.5
H19A C19 H19B 109.5
C10 C19 H19C 109.5
H19A C19 H19C 109.5
H19B C19 H19C 109.5
C11 C C21 114.1(3)
C11 C Pd 116.8(2)
C21 C Pd 110.1(2)
C11 C H 104.9
C21 C H 104.9
Pd C H 104.9
C29 C20 C28 108.6(3)
C29 C20 C24 109.5(3)
C28 C20 C24 111.6(3)
C29 C20 C27 109.3(3)
C28 C20 C27 108.7(3)
C24 C20 C27 109.2(3)
C26 C21 C22 117.1(3)
C26 C21 C 125.0(3)
C22 C21 C 117.7(3)
C23 C22 C21 120.9(3)
C23 C22 P2 125.3(2)
C21 C22 P2 113.7(2)
C24 C23 C22 122.1(3)
C24 C23 H23 118.9
C22 C23 H23 118.9
C23 C24 C25 116.3(3)
C23 C24 C20 123.7(3)
C25 C24 C20 120.0(3)
C21 C26 C25 121.3(3)
C21 C26 H26 119.4
C25 C26 H26 119.4
C26 C25 C24 121.9(3)
C26 C25 H25 119.0
C24 C25 H25 119.0
C20 C27 H27A 109.5
C20 C27 H27B 109.5
H27A C27 H27B 109.5
C20 C27 H27C 109.5
H27A C27 H27C 109.5
H27B C27 H27C 109.5
C20 C28 H28A 109.5
C20 C28 H28B 109.5
H28A C28 H28B 109.5
C20 C28 H28C 109.5
H28A C28 H28C 109.5
H28B C28 H28C 109.5
C61 B C81 113.4(3)
C61 B C91 105.8(2)
C81 B C91 112.2(3)
C61 B C71 110.1(3)
C81 B C71 102.9(2)
C91 B C71 112.6(2)
C20 C29 H29A 109.5
C20 C29 H29B 109.5
H29A C29 H29B 109.5
C20 C29 H29C 109.5
H29A C29 H29C 109.5
H29B C29 H29C 109.5
P3 C31 H31A 109.5
P3 C31 H31B 109.5
H31A C31 H31B 109.5
P3 C31 H31C 109.5
H31A C31 H31C 109.5
H31B C31 H31C 109.5
P3 C32 H32A 109.5
P3 C32 H32B 109.5
H32A C32 H32B 109.5
P3 C32 H32C 109.5
H32A C32 H32C 109.5
H32B C32 H32C 109.5
P3 C33 H33A 109.5
P3 C33 H33B 109.5
H33A C33 H33B 109.5
P3 C33 H33C 109.5
H33A C33 H33C 109.5
H33B C33 H33C 109.5
C43 C41 C44 110.9(3)
C43 C41 P1 108.7(2)
C44 C41 P1 116.5(2)
C43 C41 H41 106.7
C44 C41 H41 106.7
P1 C41 H41 106.7
C45 C42 C46 112.1(3)
C45 C42 P1 113.2(3)
C46 C42 P1 108.8(3)
C45 C42 H42 107.5
C46 C42 H42 107.5
P1 C42 H42 107.5
C41 C43 H43A 109.5
C41 C43 H43B 109.5
H43A C43 H43B 109.5
C41 C43 H43C 109.5
H43A C43 H43C 109.5
H43B C43 H43C 109.5
C41 C44 H44A 109.5
C41 C44 H44B 109.5
H44A C44 H44B 109.5
C41 C44 H44C 109.5
H44A C44 H44C 109.5
H44B C44 H44C 109.5
C42 C45 H45A 109.5
C42 C45 H45B 109.5
H45A C45 H45B 109.5
C42 C45 H45C 109.5
H45A C45 H45C 109.5
H45B C45 H45C 109.5
C42 C46 H46A 109.5
C42 C46 H46B 109.5
H46A C46 H46B 109.5
C42 C46 H46C 109.5
H46A C46 H46C 109.5
H46B C46 H46C 109.5
C53 C51 C54 109.9(3)
C53 C51 P2 108.9(2)
C54 C51 P2 118.4(3)
C53 C51 H51 106.3
C54 C51 H51 106.3
P2 C51 H51 106.3
C55 C52 C56 111.3(3)
C55 C52 P2 114.2(3)
C56 C52 P2 109.7(3)
C55 C52 H52 107.1
C56 C52 H52 107.1
P2 C52 H52 107.1
C51 C53 H53A 109.5
C51 C53 H53B 109.5
H53A C53 H53B 109.5
C51 C53 H53C 109.5
H53A C53 H53C 109.5
H53B C53 H53C 109.5
C51 C54 H54A 109.5
C51 C54 H54B 109.5
H54A C54 H54B 109.5
C51 C54 H54C 109.5
H54A C54 H54C 109.5
H54B C54 H54C 109.5
C52 C55 H55A 109.5
C52 C55 H55B 109.5
H55A C55 H55B 109.5
C52 C55 H55C 109.5
H55A C55 H55C 109.5
H55B C55 H55C 109.5
C52 C56 H56A 109.5
C52 C56 H56B 109.5
H56A C56 H56B 109.5
C52 C56 H56C 109.5
H56A C56 H56C 109.5
H56B C56 H56C 109.5
C62 C61 C66 115.2(3)
C62 C61 B 123.0(3)
C66 C61 B 121.7(3)
C61 C62 C63 122.2(3)
C61 C62 H62 118.9
C63 C62 H62 118.9
C64 C63 C62 120.9(3)
C64 C63 C67 117.9(4)
C62 C63 C67 121.2(4)
C63 C64 C65 118.4(3)
C63 C64 H64 120.8
C65 C64 H64 120.8
C64 C65 C66 120.0(3)
C64 C65 C68 119.9(3)
C66 C65 C68 120.2(3)
C65 C66 C61 123.2(3)
C65 C66 H66 118.4
C61 C66 H66 118.4
F61 C67 F63 112.3(5)
F61 C67 F62 103.2(4)
F63 C67 F62 100.1(4)
F61 C67 C63 116.0(4)
F63 C67 C63 113.7(4)
F62 C67 C63 109.8(4)
F64 C68 F66 108.2(4)
F64 C68 F65 105.5(4)
F66 C68 F65 104.3(3)
F64 C68 C65 113.0(3)
F66 C68 C65 112.7(4)
F65 C68 C65 112.5(4)
C72 C71 C76 115.4(3)
C72 C71 B 124.1(3)
C76 C71 B 120.4(3)
C73 C72 C71 122.1(3)
C73 C72 H72 119.0
C71 C72 H72 119.0
C74 C73 C72 121.2(3)
C74 C73 C77 119.8(3)
C72 C73 C77 119.0(3)
C73 C74 C75 118.0(3)
C73 C74 H74 121.0
C75 C74 H74 121.0
C74 C75 C76 120.7(3)
C74 C75 C78 119.5(3)
C76 C75 C78 119.7(3)
C75 C76 C71 122.6(3)
C75 C76 H76 118.7
C71 C76 H76 118.7
F73 C77 F72 108.0(4)
F73 C77 F71 105.0(3)
F72 C77 F71 103.8(4)
F73 C77 C73 114.1(3)
F72 C77 C73 112.7(3)
F71 C77 C73 112.5(3)
F76 C78 F75 109.4(4)
F76 C78 F74 104.1(3)
F75 C78 F74 103.1(3)
F76 C78 C75 113.9(3)
F75 C78 C75 112.6(3)
F74 C78 C75 112.9(3)
C82 C81 C86 115.5(3)
C82 C81 B 121.4(3)
C86 C81 B 122.7(3)
C83 C82 C81 122.9(3)
C83 C82 H82 118.5
C81 C82 H82 118.5
C84 C83 C82 120.1(3)
C84 C83 C87 120.9(3)
C82 C83 C87 119.0(3)
C85 C84 C83 118.4(3)
C85 C84 H84 120.8
C83 C84 H84 120.8
C84 C85 C86 120.9(3)
C84 C85 C88 118.7(3)
C86 C85 C88 120.4(3)
C85 C86 C81 122.2(3)
C85 C86 H86 118.9
C81 C86 H86 118.9
F81 C87 F82 108.6(4)
F81 C87 F83 104.5(4)
F82 C87 F83 103.0(4)
F81 C87 C83 114.0(4)
F82 C87 C83 113.5(3)
F83 C87 C83 112.3(3)
F86 C88 F84 106.3(4)
F86 C88 F85 104.6(4)
F84 C88 F85 104.2(3)
F86 C88 C85 114.1(3)
F84 C88 C85 114.1(3)
F85 C88 C85 112.6(3)
C96 C91 C92 115.5(3)
C96 C91 B 121.5(3)
C92 C91 B 122.9(3)
C93 C92 C91 122.5(3)
C93 C92 H92 118.7
C91 C92 H92 118.7
C94 C93 C92 120.7(3)
C94 C93 C97 118.3(3)
C92 C93 C97 120.9(3)
C93 C94 C95 117.7(3)
C93 C94 H94 121.1
C95 C94 H94 121.1
C96 C95 C94 121.0(3)
C96 C95 C98 119.7(3)
C94 C95 C98 119.1(3)
C95 C96 C91 122.5(3)
C95 C96 H96 118.8
C91 C96 H96 118.8
F92 C97 F91 107.7(4)
F92 C97 F93 105.3(3)
F91 C97 F93 104.9(3)
F92 C97 C93 112.2(3)
F91 C97 C93 113.7(3)
F93 C97 C93 112.5(3)
F95 C98 F96 105.7(3)
F95 C98 F94 106.2(3)
F96 C98 F94 106.3(3)
F95 C98 C95 112.2(3)
F96 C98 C95 113.2(3)
F94 C98 C95 112.6(3)

loop_
_geom_bond_atom_site_label_1
_geom_bond_atom_site_label_2
_geom_bond_distance
Pd C 2.117(3)
Pd P1 2.3067(8)
Pd P2 2.3501(9)
Pd P3 2.3684(9)
P1 C12 1.810(3)
P1 C42 1.838(3)
P1 C41 1.839(3)
P2 C22 1.808(3)
P2 C51 1.840(3)
P2 C52 1.865(4)
P3 C33 1.787(5)
P3 C31 1.800(4)
P3 C32 1.857(5)
C10 C19 1.520(6)
C10 C18 1.525(5)
C10 C14 1.528(4)
C10 C17 1.528(6)
C11 C12 1.393(5)
C11 C16 1.399(5)
C11 C 1.505(4)
C12 C13 1.398(4)
C13 C14 1.384(5)
C13 H13 0.9500
C14 C15 1.400(5)
C16 C15 1.381(5)
C16 H16 0.9500
C15 H15 0.9500
C17 H17A 0.9800
C17 H17B 0.9800
C17 H17C 0.9800
C18 H18A 0.9800
C18 H18B 0.9800
C18 H18C 0.9800
C19 H19A 0.9800
C19 H19B 0.9800
C19 H19C 0.9800
C C21 1.515(4)
C H 1.0000
C20 C29 1.522(5)
C20 C28 1.525(5)
C20 C24 1.527(4)
C20 C27 1.530(5)
C21 C26 1.384(5)
C21 C22 1.390(4)
C22 C23 1.389(4)
C23 C24 1.382(4)
C23 H23 0.9500
C24 C25 1.392(4)
C26 C25 1.385(5)
C26 H26 0.9500
C25 H25 0.9500
C27 H27A 0.9800
C27 H27B 0.9800
C27 H27C 0.9800
C28 H28A 0.9800
C28 H28B 0.9800
C28 H28C 0.9800
B C61 1.634(5)
B C81 1.635(4)
B C91 1.637(5)
B C71 1.644(4)
C29 H29A 0.9800
C29 H29B 0.9800
C29 H29C 0.9800
C31 H31A 0.9800
C31 H31B 0.9800
C31 H31C 0.9800
C32 H32A 0.9800
C32 H32B 0.9800
C32 H32C 0.9800
C33 H33A 0.9800
C33 H33B 0.9800
C33 H33C 0.9800
C41 C43 1.518(5)
C41 C44 1.527(5)
C41 H41 1.0000
C42 C45 1.520(5)
C42 C46 1.525(6)
C42 H42 1.0000
C43 H43A 0.9800
C43 H43B 0.9800
C43 H43C 0.9800
C44 H44A 0.9800
C44 H44B 0.9800
C44 H44C 0.9800
C45 H45A 0.9800
C45 H45B 0.9800
C45 H45C 0.9800
C46 H46A 0.9800
C46 H46B 0.9800
C46 H46C 0.9800
C51 C53 1.521(5)
C51 C54 1.529(5)
C51 H51 1.0000
C52 C55 1.515(5)
C52 C56 1.522(5)
C52 H52 1.0000
C53 H53A 0.9800
C53 H53B 0.9800
C53 H53C 0.9800
C54 H54A 0.9800
C54 H54B 0.9800
C54 H54C 0.9800
C55 H55A 0.9800
C55 H55B 0.9800
C55 H55C 0.9800
C56 H56A 0.9800
C56 H56B 0.9800
C56 H56C 0.9800
C61 C62 1.391(4)
C61 C66 1.397(5)
F61 C67 1.255(6)
C62 C63 1.393(5)
C62 H62 0.9500
F62 C67 1.390(6)
C63 C64 1.377(6)
C63 C67 1.483(5)
F63 C67 1.306(5)
C64 C65 1.383(5)
C64 H64 0.9500
F64 C68 1.317(5)
C65 C66 1.386(5)
C65 C68 1.498(6)
F65 C68 1.330(5)
C66 H66 0.9500
F66 C68 1.321(5)
C71 C72 1.393(4)
C71 C76 1.401(4)
F71 C77 1.342(5)
C72 C73 1.389(4)
C72 H72 0.9500
F72 C77 1.324(5)
C73 C74 1.377(5)
C73 C77 1.487(5)
F73 C77 1.315(4)
C74 C75 1.382(5)
C74 H74 0.9500
F74 C78 1.330(4)
C75 C76 1.382(4)
C75 C78 1.486(5)
F75 C78 1.300(4)
C76 H76 0.9500
F76 C78 1.300(4)
C81 C82 1.393(5)
C81 C86 1.397(5)
F81 C87 1.305(5)
C82 C83 1.392(5)
C82 H82 0.9500
F82 C87 1.313(5)
C83 C84 1.382(5)
C83 C87 1.480(6)
F83 C87 1.328(5)
C84 C85 1.382(5)
C84 H84 0.9500
F84 C88 1.309(5)
C85 C86 1.387(5)
C85 C88 1.484(5)
F85 C88 1.322(5)
C86 H86 0.9500
F86 C88 1.296(5)
C91 C96 1.392(4)
C91 C92 1.397(4)
F91 C97 1.320(4)
C92 C93 1.387(5)
C92 H92 0.9500
F92 C97 1.308(5)
C93 C94 1.383(5)
C93 C97 1.492(5)
F93 C97 1.336(4)
C94 C95 1.387(5)
C94 H94 0.9500
F94 C98 1.331(4)
C95 C96 1.382(5)
C95 C98 1.493(4)
F95 C98 1.327(4)
C96 H96 0.9500
F96 C98 1.329(4)

loop_
_platon_squeeze_void_nr
_platon_squeeze_void_average_x
_platon_squeeze_void_average_y
_platon_squeeze_void_average_z
_platon_squeeze_void_volume
_platon_squeeze_void_count_electrons
_platon_squeeze_void_content
1 0.500 -0.000 0.500 584 116 ' '
